data_7129048
loop_
_publ_author_name
'Li, Haizhen'
'Wu, Jinyu'
'Zheng, Jianfeng'
'Li, Wei-Dong Z'

_publ_section_title
;
 Synthesis of polycyclic spiroindolines <i>via</i> the cascade reaction of
 3-(2-isocyanoethyl)indoles.
;
_journal_issue 84
_journal_name_full 'Chemical communications (Cambridge, England)'
_journal_page_first 11092
_journal_page_last 11095
_journal_paper_doi 10.1039/d1cc04576h
_journal_volume 57
_journal_year 2021
_chemical_absolute_configuration ad
_chemical_formula_moiety 'C25 H25 N3 O4'
_chemical_formula_sum 'C25 H25 N3 O4'
_chemical_formula_weight 431.48
_space_group_crystal_system orthorhombic
_space_group_IT_number 19
_space_group_name_Hall 'P 2ac 2ab'
_space_group_name_H-M_alt 'P 21 21 21'
_atom_sites_solution_hydrogens mixed
_atom_sites_solution_primary direct
_audit_creation_date 2020-07-10
_audit_creation_method
;
Olex2 1.2
(compiled 2018.05.29 svn.r3508 for OlexSys, GUI svn.r5506)
;
_audit_update_record
;
2020-07-10 deposited with the CCDC.	2021-09-29 downloaded from the CCDC.
;
_cell_angle_alpha 90
_cell_angle_beta 90
_cell_angle_gamma 90
_cell_formula_units_Z 4
_cell_length_a 11.3360(4)
_cell_length_b 11.9463(3)
_cell_length_c 16.0968(7)
_cell_measurement_reflns_used 2098
_cell_measurement_temperature 293(2)
_cell_measurement_theta_max 26.3930
_cell_measurement_theta_min 3.5360
_cell_volume 2179.88(13)
_computing_cell_refinement
;
CrysAlisPro, Agilent Technologies,
Version 1.171.37.34 (release 22-05-2014 CrysAlis171 .NET)
(compiled May 22 2014,16:03:01)
;
_computing_data_collection
;
CrysAlisPro, Agilent Technologies,
Version 1.171.37.34 (release 22-05-2014 CrysAlis171 .NET)
(compiled May 22 2014,16:03:01)
;
_computing_data_reduction
;
CrysAlisPro, Agilent Technologies,
Version 1.171.37.34 (release 22-05-2014 CrysAlis171 .NET)
(compiled May 22 2014,16:03:01)
;
_computing_molecular_graphics 'Olex2 (Dolomanov et al., 2009)'
_computing_publication_material 'Olex2 (Dolomanov et al., 2009)'
_computing_structure_refinement 'ShelXL (Sheldrick, 2015)'
_computing_structure_solution 'ShelXS (Sheldrick, 2008)'
_diffrn_ambient_temperature 293.15
_diffrn_detector 'CCD plate'
_diffrn_detector_area_resol_mean 16.0874
_diffrn_detector_type Eos
_diffrn_measured_fraction_theta_full 0.998
_diffrn_measured_fraction_theta_max 0.998
_diffrn_measurement_details
;
#__ type_ start__ end____ width___ exp.time_
  1 omega  -82.00    3.00   1.0000   10.0000
omega____ theta____ kappa____ phi______ frames
    -      -15.4773  -38.0000 -150.0000 85

#__ type_ start__ end____ width___ exp.time_
  2 omega  -19.00    8.00   1.0000   10.0000
omega____ theta____ kappa____ phi______ frames
    -      -15.4773  -99.0000  -90.0000 27

#__ type_ start__ end____ width___ exp.time_
  3 omega  -21.00   17.00   1.0000   10.0000
omega____ theta____ kappa____ phi______ frames
    -      -15.4773    0.0000   30.0000 38
;
_diffrn_measurement_device 'four-circle diffractometer'
_diffrn_measurement_device_type 'Xcalibur, Eos'
_diffrn_measurement_method '\w scans'
_diffrn_orient_matrix_UB_11 -0.0474002000
_diffrn_orient_matrix_UB_12 -0.0057745000
_diffrn_orient_matrix_UB_13 0.0283319000
_diffrn_orient_matrix_UB_21 0.0407003000
_diffrn_orient_matrix_UB_22 -0.0052912000
_diffrn_orient_matrix_UB_23 0.0332562000
_diffrn_orient_matrix_UB_31 -0.0011669000
_diffrn_orient_matrix_UB_32 0.0589149000
_diffrn_orient_matrix_UB_33 0.0058618000
_diffrn_radiation_monochromator graphite
_diffrn_radiation_probe x-ray
_diffrn_radiation_type MoK\a
_diffrn_radiation_wavelength 0.71073
_diffrn_reflns_av_R_equivalents 0.0220
_diffrn_reflns_av_unetI/netI 0.0485
_diffrn_reflns_Laue_measured_fraction_full 0.998
_diffrn_reflns_Laue_measured_fraction_max 0.998
_diffrn_reflns_limit_h_max 13
_diffrn_reflns_limit_h_min -14
_diffrn_reflns_limit_k_max 9
_diffrn_reflns_limit_k_min -14
_diffrn_reflns_limit_l_max 20
_diffrn_reflns_limit_l_min -11
_diffrn_reflns_number 6852
_diffrn_reflns_point_group_measured_fraction_full 0.913
_diffrn_reflns_point_group_measured_fraction_max 0.897
_diffrn_reflns_theta_full 25.242
_diffrn_reflns_theta_max 26.369
_diffrn_reflns_theta_min 3.052
_diffrn_source 'Enhance (Mo) X-ray Source'
_exptl_absorpt_coefficient_mu 0.090
_exptl_absorpt_correction_T_max 1.00000
_exptl_absorpt_correction_T_min 0.98928
_exptl_absorpt_correction_type multi-scan
_exptl_absorpt_process_details
;
CrysAlisPro, Agilent Technologies,
Version 1.171.37.34 (release 22-05-2014 CrysAlis171 .NET)
(compiled May 22 2014,16:03:01)
Empirical absorption correction using spherical harmonics,
 implemented in SCALE3 ABSPACK scaling algorithm.
;
_exptl_crystal_density_diffrn 1.315
_exptl_crystal_density_method 'not measured'
_exptl_crystal_F_000 912
_exptl_crystal_size_max 0.35
_exptl_crystal_size_mid 0.3
_exptl_crystal_size_min 0.25
_refine_diff_density_max 0.408
_refine_diff_density_min -0.308
_refine_diff_density_rms 0.040
_refine_ls_abs_structure_details
;
 Flack x determined using 876 quotients [(I+)-(I-)]/[(I+)+(I-)]
 (Parsons, Flack and Wagner, Acta Cryst. B69 (2013) 249-259).
;
_refine_ls_abs_structure_Flack 0.4(9)
_refine_ls_extinction_method none
_refine_ls_goodness_of_fit_ref 1.028
_refine_ls_hydrogen_treatment mixed
_refine_ls_matrix_type full
_refine_ls_number_parameters 295
_refine_ls_number_reflns 3988
_refine_ls_number_restraints 1
_refine_ls_restrained_S_all 1.051
_refine_ls_R_factor_all 0.0834
_refine_ls_R_factor_gt 0.0567
_refine_ls_shift/su_max 0.002
_refine_ls_shift/su_mean 0.000
_refine_ls_structure_factor_coef Fsqd
_refine_ls_weighting_details 'w=1/[\s^2^(Fo^2^)+(0.0612P)^2^+0.4900P] where P=(Fo^2^+2Fc^2^)/3'
_refine_ls_weighting_scheme calc
_refine_ls_wR_factor_gt 0.1245
_refine_ls_wR_factor_ref 0.1399
_reflns_Friedel_coverage 0.584
_reflns_Friedel_fraction_full 0.800
_reflns_Friedel_fraction_max 0.764
_reflns_number_gt 2910
_reflns_number_total 3988
_reflns_threshold_expression 'I > 2\s(I)'
_cod_data_source_file d1cc04576h2.cif
_cod_data_source_block 200708_s2_lgg_zif1
_cod_depositor_comments 'Adding full bibliography for 7129048--7129049.cif.'
_cod_original_cell_volume 2179.89(14)
_cod_database_code 7129048
_shelx_shelxl_version_number 2014/7
_chemical_oxdiff_formula c12h12n2o3
_shelx_space_group_comment
;
The symmetry employed for this shelxl refinement is uniquely defined
by the following loop, which should always be used as a source of
symmetry information in preference to the above space-group names.
They are only intended as comments.
;
_shelx_estimated_absorpt_t_max 0.978
_shelx_estimated_absorpt_t_min 0.969
_reflns_odcompleteness_completeness 99.65
_reflns_odcompleteness_iscentric 1
_reflns_odcompleteness_theta 26.32
_olex2_refinement_description
;
1. Fixed Uiso
 At 1.2 times of:
  All C(H) groups, All C(H,H) groups
 At 1.5 times of:
  All C(H,H,H) groups
2. Restrained distances
 C18-C19
 1.55 with sigma of 0.02
3.a Ternary CH refined with riding coordinates:
 C8(H8)
3.b Secondary CH2 refined with riding coordinates:
 C12(H12A,H12B), C13(H13A,H13B), C15(H15A,H15B), C18(H18A,H18B)
3.c Aromatic/amide H refined with riding coordinates:
 C3(H3), C4(H4), C5(H5), C6(H6), C21(H21), C22(H22), C23(H23), C24(H24),
 C25(H25)
3.d Idealised Me refined as rotating group:
 C16(H16A,H16B,H16C), C19(H19A,H19B,H19C)
;
_olex2_submission_special_instructions 'No special instructions were received'

loop_
_space_group_symop_operation_xyz
'x, y, z'
'-x+1/2, -y, z+1/2'
'x+1/2, -y+1/2, -z'
'-x, y+1/2, -z+1/2'

loop_
_atom_site_label
_atom_site_type_symbol
_atom_site_fract_x
_atom_site_fract_y
_atom_site_fract_z
_atom_site_U_iso_or_equiv
_atom_site_adp_type
_atom_site_occupancy
_atom_site_site_symmetry_order
_atom_site_calc_flag
_atom_site_refinement_flags_posn
_atom_site_refinement_flags_adp
_atom_site_refinement_flags_occupancy
_atom_site_disorder_assembly
_atom_site_disorder_group
O1 O 0.8159(4) 0.7817(3) 0.4156(3) 0.0985(15) Uani 1 1 d . . . . .
O2 O 0.6984(3) 0.8003(2) 0.5256(2) 0.0663(10) Uani 1 1 d . . . . .
O3 O 0.8825(3) 0.6410(3) 0.5916(2) 0.0765(11) Uani 1 1 d . . . . .
O4 O 0.7521(3) 0.5031(2) 0.60450(17) 0.0516(7) Uani 1 1 d . . . . .
N1 N 0.5457(3) 0.6606(3) 0.4189(2) 0.0464(9) Uani 1 1 d . . . . .
H1 H 0.507(4) 0.721(3) 0.435(3) 0.060(13) Uiso 1 1 d . . . . .
N2 N 0.8039(3) 0.5541(2) 0.4208(2) 0.0442(8) Uani 1 1 d . . . . .
N3 N 0.6761(3) 0.2988(2) 0.4806(2) 0.0483(9) Uani 1 1 d . . . . .
C1 C 0.5703(3) 0.4692(3) 0.4638(3) 0.0397(9) Uani 1 1 d . . . . .
C2 C 0.5033(3) 0.4795(3) 0.3826(3) 0.0409(9) Uani 1 1 d . . . . .
C3 C 0.4574(4) 0.3974(4) 0.3326(3) 0.0529(11) Uani 1 1 d . . . . .
H3 H 0.4692 0.3223 0.3453 0.063 Uiso 1 1 calc R . . . .
C4 C 0.3931(4) 0.4278(4) 0.2627(3) 0.0639(13) Uani 1 1 d . . . . .
H4 H 0.3618 0.3729 0.2282 0.077 Uiso 1 1 calc R . . . .
C5 C 0.3755(4) 0.5399(4) 0.2441(3) 0.0603(13) Uani 1 1 d . . . . .
H5 H 0.3316 0.5596 0.1976 0.072 Uiso 1 1 calc R . . . .
C6 C 0.4229(4) 0.6232(4) 0.2944(3) 0.0537(11) Uani 1 1 d . . . . .
H6 H 0.4113 0.6984 0.2821 0.064 Uiso 1 1 calc R . . . .
C7 C 0.4880(3) 0.5912(3) 0.3635(3) 0.0413(9) Uani 1 1 d . . . . .
C8 C 0.6015(3) 0.5942(3) 0.4848(2) 0.0381(9) Uani 1 1 d . . . . .
H8 H 0.5683 0.6147 0.5389 0.046 Uiso 1 1 calc R . . . .
C9 C 0.7370(3) 0.6161(3) 0.4842(3) 0.0412(9) Uani 1 1 d . . . . .
C10 C 0.7800(3) 0.4513(3) 0.4077(2) 0.0381(9) Uani 1 1 d . . . . .
C11 C 0.6797(3) 0.3981(3) 0.4518(2) 0.0380(9) Uani 1 1 d . . . . .
C12 C 0.5621(4) 0.2843(3) 0.5239(3) 0.0537(11) Uani 1 1 d . . . . .
H12A H 0.5745 0.2522 0.5785 0.064 Uiso 1 1 calc R . . . .
H12B H 0.5110 0.2349 0.4924 0.064 Uiso 1 1 calc R . . . .
C13 C 0.5066(4) 0.4008(3) 0.5313(3) 0.0482(10) Uani 1 1 d . . . . .
H13A H 0.5202 0.4324 0.5860 0.058 Uiso 1 1 calc R . . . .
H13B H 0.4224 0.3980 0.5209 0.058 Uiso 1 1 calc R . . . .
C14 C 0.7981(4) 0.5906(3) 0.5672(3) 0.0458(10) Uani 1 1 d . . . . .
C15 C 0.8139(5) 0.4637(4) 0.6786(3) 0.0644(13) Uani 1 1 d . . . . .
H15A H 0.8105 0.5201 0.7219 0.077 Uiso 1 1 calc R . . . .
H15B H 0.8961 0.4492 0.6658 0.077 Uiso 1 1 calc R . . . .
C16 C 0.7560(6) 0.3598(4) 0.7071(3) 0.0783(16) Uani 1 1 d . . . . .
H16A H 0.7885 0.3378 0.7597 0.117 Uiso 1 1 calc GR . . . .
H16B H 0.7690 0.3015 0.6671 0.117 Uiso 1 1 calc GR . . . .
H16C H 0.6728 0.3727 0.7130 0.117 Uiso 1 1 calc GR . . . .
C17 C 0.7578(4) 0.7415(3) 0.4686(3) 0.0540(12) Uani 1 1 d . . . . .
C18 C 0.7149(5) 0.9216(4) 0.5274(5) 0.102(2) Uani 1 1 d D . . . .
H18A H 0.7241 0.9456 0.5846 0.122 Uiso 1 1 calc R . . . .
H18B H 0.7869 0.9402 0.4979 0.122 Uiso 1 1 calc R . . . .
C19 C 0.6288(9) 0.9749(6) 0.4945(8) 0.210(6) Uani 1 1 d D . . . .
H19A H 0.5847 0.9253 0.4593 0.315 Uiso 1 1 calc GR . . . .
H19B H 0.6587 1.0360 0.4621 0.315 Uiso 1 1 calc GR . . . .
H19C H 0.5783 1.0033 0.5375 0.315 Uiso 1 1 calc GR . . . .
C20 C 0.8501(3) 0.3885(3) 0.3454(3) 0.0422(9) Uani 1 1 d . . . . .
C21 C 0.9495(4) 0.4387(4) 0.3098(3) 0.0622(13) Uani 1 1 d . . . . .
H21 H 0.9725 0.5097 0.3269 0.075 Uiso 1 1 calc R . . . .
C22 C 1.0137(5) 0.3838(4) 0.2496(3) 0.0674(13) Uani 1 1 d . . . . .
H22 H 1.0807 0.4172 0.2273 0.081 Uiso 1 1 calc R . . . .
C23 C 0.9790(4) 0.2797(4) 0.2223(3) 0.0653(14) Uani 1 1 d . . . . .
H23 H 1.0207 0.2436 0.1804 0.078 Uiso 1 1 calc R . . . .
C24 C 0.8825(5) 0.2297(5) 0.2576(4) 0.0743(15) Uani 1 1 d . . . . .
H24 H 0.8595 0.1586 0.2403 0.089 Uiso 1 1 calc R . . . .
C25 C 0.8196(4) 0.2836(4) 0.3182(3) 0.0609(13) Uani 1 1 d . . . . .
H25 H 0.7545 0.2482 0.3415 0.073 Uiso 1 1 calc R . . . .

loop_
_atom_site_aniso_label
_atom_site_aniso_U_11
_atom_site_aniso_U_22
_atom_site_aniso_U_33
_atom_site_aniso_U_23
_atom_site_aniso_U_13
_atom_site_aniso_U_12
O1 0.110(3) 0.0528(19) 0.132(4) 0.018(2) 0.063(3) -0.009(2)
O2 0.078(2) 0.0323(14) 0.089(2) -0.0075(17) 0.014(2) 0.0004(14)
O3 0.075(2) 0.0645(19) 0.090(3) 0.006(2) -0.027(2) -0.0279(17)
O4 0.0550(16) 0.0513(15) 0.0485(17) 0.0079(14) -0.0072(15) -0.0078(13)
N1 0.051(2) 0.0350(17) 0.053(2) 0.0011(18) -0.0035(19) 0.0101(16)
N2 0.0403(18) 0.0399(17) 0.053(2) 0.0000(17) 0.0053(18) 0.0022(14)
N3 0.055(2) 0.0341(16) 0.056(2) 0.0041(17) 0.0050(19) 0.0039(15)
C1 0.037(2) 0.0354(19) 0.047(2) 0.0029(19) 0.0063(19) 0.0003(16)
C2 0.0341(19) 0.0400(19) 0.049(2) 0.000(2) 0.003(2) -0.0007(17)
C3 0.054(3) 0.046(2) 0.058(3) -0.001(2) -0.001(2) -0.003(2)
C4 0.064(3) 0.065(3) 0.063(3) -0.012(3) -0.005(3) -0.005(2)
C5 0.061(3) 0.067(3) 0.053(3) -0.001(3) -0.005(3) 0.011(2)
C6 0.054(3) 0.051(2) 0.055(3) 0.004(2) 0.003(2) 0.013(2)
C7 0.0362(19) 0.043(2) 0.044(2) 0.000(2) 0.0040(19) 0.0031(18)
C8 0.042(2) 0.0337(18) 0.038(2) -0.0004(18) 0.0078(19) 0.0040(16)
C9 0.044(2) 0.0335(18) 0.046(2) -0.0023(19) 0.005(2) -0.0006(16)
C10 0.0341(19) 0.0409(19) 0.039(2) 0.0013(18) -0.0027(19) 0.0057(16)
C11 0.040(2) 0.0350(18) 0.039(2) -0.0022(18) -0.0031(18) 0.0034(17)
C12 0.060(3) 0.042(2) 0.059(3) 0.008(2) 0.009(3) -0.004(2)
C13 0.047(2) 0.045(2) 0.053(3) 0.003(2) 0.009(2) -0.0010(19)
C14 0.045(2) 0.0350(19) 0.058(3) -0.005(2) -0.001(2) 0.0004(18)
C15 0.075(3) 0.070(3) 0.048(3) 0.008(2) -0.012(3) 0.000(3)
C16 0.103(4) 0.066(3) 0.065(3) 0.017(3) -0.016(4) -0.003(3)
C17 0.055(3) 0.036(2) 0.071(3) 0.005(2) 0.009(3) -0.002(2)
C18 0.080(4) 0.041(2) 0.183(7) 0.008(4) -0.002(5) 0.001(2)
C19 0.154(8) 0.074(5) 0.402(18) 0.034(8) -0.003(11) 0.030(5)
C20 0.0354(19) 0.046(2) 0.045(2) 0.004(2) 0.0025(19) 0.0086(18)
C21 0.057(3) 0.055(3) 0.075(3) 0.003(3) 0.020(3) 0.005(2)
C22 0.060(3) 0.071(3) 0.072(3) 0.006(3) 0.023(3) 0.012(3)
C23 0.058(3) 0.083(3) 0.055(3) -0.009(3) 0.013(3) 0.020(3)
C24 0.065(3) 0.077(3) 0.081(4) -0.030(3) 0.015(3) 0.003(3)
C25 0.047(2) 0.062(3) 0.074(3) -0.025(3) 0.011(3) -0.003(2)

loop_
_atom_type_symbol
_atom_type_description
_atom_type_scat_dispersion_real
_atom_type_scat_dispersion_imag
_atom_type_scat_source
C C 0.0033 0.0016 'International Tables Vol C Tables 4.2.6.8 and 6.1.1.4'
H H 0.0000 0.0000 'International Tables Vol C Tables 4.2.6.8 and 6.1.1.4'
N N 0.0061 0.0033 'International Tables Vol C Tables 4.2.6.8 and 6.1.1.4'
O O 0.0106 0.0060 'International Tables Vol C Tables 4.2.6.8 and 6.1.1.4'

loop_
_geom_angle_atom_site_label_1
_geom_angle_atom_site_label_2
_geom_angle_atom_site_label_3
_geom_angle
_geom_angle_site_symmetry_1
_geom_angle_site_symmetry_3
_geom_angle_publ_flag
C17 O2 C18 118.0(4) . . ?
C14 O4 C15 116.0(3) . . ?
C7 N1 H1 116(3) . . ?
C7 N1 C8 110.2(3) . . ?
C8 N1 H1 117(3) . . ?
C10 N2 C9 119.3(3) . . ?
C11 N3 C12 108.0(3) . . ?
C2 C1 C8 102.7(3) . . ?
C2 C1 C13 114.6(3) . . ?
C11 C1 C2 110.2(3) . . ?
C11 C1 C8 112.1(3) . . ?
C11 C1 C13 100.2(3) . . ?
C13 C1 C8 117.3(3) . . ?
C3 C2 C1 129.7(3) . . ?
C3 C2 C7 120.8(4) . . ?
C7 C2 C1 109.5(3) . . ?
C2 C3 H3 120.4 . . ?
C2 C3 C4 119.2(4) . . ?
C4 C3 H3 120.4 . . ?
C3 C4 H4 119.9 . . ?
C5 C4 C3 120.2(5) . . ?
C5 C4 H4 119.9 . . ?
C4 C5 H5 119.7 . . ?
C4 C5 C6 120.7(5) . . ?
C6 C5 H5 119.7 . . ?
C5 C6 H6 120.9 . . ?
C7 C6 C5 118.3(4) . . ?
C7 C6 H6 120.9 . . ?
N1 C7 C6 127.1(4) . . ?
C2 C7 N1 112.1(3) . . ?
C2 C7 C6 120.8(4) . . ?
N1 C8 C1 105.2(3) . . ?
N1 C8 H8 110.0 . . ?
N1 C8 C9 109.2(3) . . ?
C1 C8 H8 110.0 . . ?
C9 C8 C1 112.3(3) . . ?
C9 C8 H8 110.0 . . ?
N2 C9 C8 115.3(3) . . ?
N2 C9 C14 105.8(3) . . ?
N2 C9 C17 107.4(3) . . ?
C14 C9 C8 113.9(3) . . ?
C14 C9 C17 105.5(3) . . ?
C17 C9 C8 108.4(3) . . ?
N2 C10 C11 119.8(3) . . ?
N2 C10 C20 119.0(4) . . ?
C11 C10 C20 121.2(3) . . ?
N3 C11 C1 116.6(3) . . ?
N3 C11 C10 126.7(3) . . ?
C10 C11 C1 116.7(3) . . ?
N3 C12 H12A 110.4 . . ?
N3 C12 H12B 110.4 . . ?
N3 C12 C13 106.9(3) . . ?
H12A C12 H12B 108.6 . . ?
C13 C12 H12A 110.4 . . ?
C13 C12 H12B 110.4 . . ?
C1 C13 H13A 111.1 . . ?
C1 C13 H13B 111.1 . . ?
C12 C13 C1 103.5(3) . . ?
C12 C13 H13A 111.1 . . ?
C12 C13 H13B 111.1 . . ?
H13A C13 H13B 109.0 . . ?
O3 C14 O4 124.6(4) . . ?
O3 C14 C9 123.1(4) . . ?
O4 C14 C9 112.1(3) . . ?
O4 C15 H15A 110.1 . . ?
O4 C15 H15B 110.1 . . ?
O4 C15 C16 108.1(4) . . ?
H15A C15 H15B 108.4 . . ?
C16 C15 H15A 110.1 . . ?
C16 C15 H15B 110.1 . . ?
C15 C16 H16A 109.5 . . ?
C15 C16 H16B 109.5 . . ?
C15 C16 H16C 109.5 . . ?
H16A C16 H16B 109.5 . . ?
H16A C16 H16C 109.5 . . ?
H16B C16 H16C 109.5 . . ?
O1 C17 O2 124.3(4) . . ?
O1 C17 C9 126.9(4) . . ?
O2 C17 C9 108.8(4) . . ?
O2 C18 H18A 109.0 . . ?
O2 C18 H18B 109.0 . . ?
H18A C18 H18B 107.8 . . ?
C19 C18 O2 112.8(6) . . ?
C19 C18 H18A 109.0 . . ?
C19 C18 H18B 109.0 . . ?
C18 C19 H19A 109.5 . . ?
C18 C19 H19B 109.5 . . ?
C18 C19 H19C 109.5 . . ?
H19A C19 H19B 109.5 . . ?
H19A C19 H19C 109.5 . . ?
H19B C19 H19C 109.5 . . ?
C21 C20 C10 119.5(4) . . ?
C25 C20 C10 122.8(4) . . ?
C25 C20 C21 117.6(4) . . ?
C20 C21 H21 119.7 . . ?
C22 C21 C20 120.7(5) . . ?
C22 C21 H21 119.7 . . ?
C21 C22 H22 119.9 . . ?
C23 C22 C21 120.2(5) . . ?
C23 C22 H22 119.9 . . ?
C22 C23 H23 120.3 . . ?
C24 C23 C22 119.4(5) . . ?
C24 C23 H23 120.3 . . ?
C23 C24 H24 119.8 . . ?
C25 C24 C23 120.4(5) . . ?
C25 C24 H24 119.8 . . ?
C20 C25 H25 119.1 . . ?
C24 C25 C20 121.7(5) . . ?
C24 C25 H25 119.1 . . ?

loop_
_geom_bond_atom_site_label_1
_geom_bond_atom_site_label_2
_geom_bond_distance
_geom_bond_site_symmetry_2
_geom_bond_publ_flag
O1 C17 1.179(5) . ?
O2 C17 1.338(5) . ?
O2 C18 1.460(5) . ?
O3 C14 1.197(5) . ?
O4 C14 1.313(5) . ?
O4 C15 1.462(5) . ?
N1 H1 0.89(4) . ?
N1 C7 1.384(5) . ?
N1 C8 1.468(5) . ?
N2 C9 1.470(5) . ?
N2 C10 1.275(5) . ?
N3 C11 1.276(4) . ?
N3 C12 1.477(5) . ?
C1 C2 1.517(5) . ?
C1 C8 1.571(5) . ?
C1 C11 1.515(5) . ?
C1 C13 1.539(5) . ?
C2 C3 1.372(5) . ?
C2 C7 1.380(5) . ?
C3 H3 0.9300 . ?
C3 C4 1.389(6) . ?
C4 H4 0.9300 . ?
C4 C5 1.386(6) . ?
C5 H5 0.9300 . ?
C5 C6 1.391(6) . ?
C6 H6 0.9300 . ?
C6 C7 1.388(6) . ?
C8 H8 0.9800 . ?
C8 C9 1.559(5) . ?
C9 C14 1.536(6) . ?
C9 C17 1.538(5) . ?
C10 C11 1.482(5) . ?
C10 C20 1.484(5) . ?
C12 H12A 0.9700 . ?
C12 H12B 0.9700 . ?
C12 C13 1.533(5) . ?
C13 H13A 0.9700 . ?
C13 H13B 0.9700 . ?
C15 H15A 0.9700 . ?
C15 H15B 0.9700 . ?
C15 C16 1.477(7) . ?
C16 H16A 0.9600 . ?
C16 H16B 0.9600 . ?
C16 H16C 0.9600 . ?
C18 H18A 0.9700 . ?
C18 H18B 0.9700 . ?
C18 C19 1.280(9) . ?
C19 H19A 0.9600 . ?
C19 H19B 0.9600 . ?
C19 H19C 0.9600 . ?
C20 C21 1.399(6) . ?
C20 C25 1.372(6) . ?
C21 H21 0.9300 . ?
C21 C22 1.378(7) . ?
C22 H22 0.9300 . ?
C22 C23 1.376(7) . ?
C23 H23 0.9300 . ?
C23 C24 1.370(7) . ?
C24 H24 0.9300 . ?
C24 C25 1.369(6) . ?
C25 H25 0.9300 . ?

loop_
_geom_torsion_atom_site_label_1
_geom_torsion_atom_site_label_2
_geom_torsion_atom_site_label_3
_geom_torsion_atom_site_label_4
_geom_torsion
_geom_torsion_site_symmetry_1
_geom_torsion_site_symmetry_2
_geom_torsion_site_symmetry_3
_geom_torsion_site_symmetry_4
_geom_torsion_publ_flag
N1 C8 C9 N2 -80.0(4) . . . . ?
N1 C8 C9 C14 157.4(3) . . . . ?
N1 C8 C9 C17 40.3(4) . . . . ?
N2 C9 C14 O3 84.4(4) . . . . ?
N2 C9 C14 O4 -91.2(4) . . . . ?
N2 C9 C17 O1 0.3(7) . . . . ?
N2 C9 C17 O2 -179.8(3) . . . . ?
N2 C10 C11 N3 -141.7(4) . . . . ?
N2 C10 C11 C1 38.2(5) . . . . ?
N2 C10 C20 C21 7.8(6) . . . . ?
N2 C10 C20 C25 -169.8(4) . . . . ?
N3 C12 C13 C1 20.3(4) . . . . ?
C1 C2 C3 C4 176.4(4) . . . . ?
C1 C2 C7 N1 5.2(5) . . . . ?
C1 C2 C7 C6 -176.1(4) . . . . ?
C1 C8 C9 N2 36.3(4) . . . . ?
C1 C8 C9 C14 -86.3(4) . . . . ?
C1 C8 C9 C17 156.6(3) . . . . ?
C2 C1 C8 N1 3.1(4) . . . . ?
C2 C1 C8 C9 -115.6(3) . . . . ?
C2 C1 C11 N3 -105.1(4) . . . . ?
C2 C1 C11 C10 74.9(4) . . . . ?
C2 C1 C13 C12 97.4(4) . . . . ?
C2 C3 C4 C5 -0.2(7) . . . . ?
C3 C2 C7 N1 -176.9(4) . . . . ?
C3 C2 C7 C6 1.8(6) . . . . ?
C3 C4 C5 C6 0.8(7) . . . . ?
C4 C5 C6 C7 -0.1(7) . . . . ?
C5 C6 C7 N1 177.3(4) . . . . ?
C5 C6 C7 C2 -1.2(6) . . . . ?
C7 N1 C8 C1 -0.3(4) . . . . ?
C7 N1 C8 C9 120.5(3) . . . . ?
C7 C2 C3 C4 -1.1(6) . . . . ?
C8 N1 C7 C2 -3.0(5) . . . . ?
C8 N1 C7 C6 178.3(4) . . . . ?
C8 C1 C2 C3 177.4(4) . . . . ?
C8 C1 C2 C7 -4.9(4) . . . . ?
C8 C1 C11 N3 141.2(4) . . . . ?
C8 C1 C11 C10 -38.8(5) . . . . ?
C8 C1 C13 C12 -141.9(4) . . . . ?
C8 C9 C14 O3 -147.9(4) . . . . ?
C8 C9 C14 O4 36.5(4) . . . . ?
C8 C9 C17 O1 -124.9(5) . . . . ?
C8 C9 C17 O2 55.0(5) . . . . ?
C9 N2 C10 C11 4.6(5) . . . . ?
C9 N2 C10 C20 -178.3(3) . . . . ?
C10 N2 C9 C8 -42.6(5) . . . . ?
C10 N2 C9 C14 84.2(4) . . . . ?
C10 N2 C9 C17 -163.6(4) . . . . ?
C10 C20 C21 C22 -177.6(4) . . . . ?
C10 C20 C25 C24 176.7(5) . . . . ?
C11 N3 C12 C13 -11.2(5) . . . . ?
C11 C1 C2 C3 57.8(5) . . . . ?
C11 C1 C2 C7 -124.5(3) . . . . ?
C11 C1 C8 N1 121.3(3) . . . . ?
C11 C1 C8 C9 2.6(5) . . . . ?
C11 C1 C13 C12 -20.4(4) . . . . ?
C11 C10 C20 C21 -175.1(4) . . . . ?
C11 C10 C20 C25 7.3(6) . . . . ?
C12 N3 C11 C1 -3.4(5) . . . . ?
C12 N3 C11 C10 176.5(4) . . . . ?
C13 C1 C2 C3 -54.3(5) . . . . ?
C13 C1 C2 C7 123.4(4) . . . . ?
C13 C1 C8 N1 -123.6(3) . . . . ?
C13 C1 C8 C9 117.7(4) . . . . ?
C13 C1 C11 N3 16.0(4) . . . . ?
C13 C1 C11 C10 -163.9(3) . . . . ?
C14 O4 C15 C16 -174.9(4) . . . . ?
C14 C9 C17 O1 112.8(6) . . . . ?
C14 C9 C17 O2 -67.3(4) . . . . ?
C15 O4 C14 O3 -3.1(6) . . . . ?
C15 O4 C14 C9 172.5(3) . . . . ?
C17 O2 C18 C19 102.8(9) . . . . ?
C17 C9 C14 O3 -29.2(5) . . . . ?
C17 C9 C14 O4 155.2(3) . . . . ?
C18 O2 C17 O1 -5.9(7) . . . . ?
C18 O2 C17 C9 174.1(4) . . . . ?
C20 C10 C11 N3 41.2(6) . . . . ?
C20 C10 C11 C1 -138.9(4) . . . . ?
C20 C21 C22 C23 1.5(8) . . . . ?
C21 C20 C25 C24 -0.9(7) . . . . ?
C21 C22 C23 C24 -2.2(8) . . . . ?
C22 C23 C24 C25 1.3(8) . . . . ?
C23 C24 C25 C20 0.2(8) . . . . ?
C25 C20 C21 C22 0.0(7) . . . . ?
